data_2213312
loop_
_publ_author_name
'Pinto, R. M. A.'
'Ramos Silva, M.'
'Matos Beja, A.'
'Salvador, J. A. R.'

_publ_section_title
;
 5\a,6\b-Dihydroxycholestan-3\b-yl acetate
;
_journal_coeditor_code FL2115
_journal_issue 5
_journal_name_full 'Acta Crystallographica Section E'
_journal_page_first o2138
_journal_page_last o2139
_journal_paper_doi 10.1107/S1600536807014705
_journal_volume 63
_journal_year 2007
_chemical_formula_iupac 'C29 H50 O4'
_chemical_formula_moiety 'C29 H50 O4'
_chemical_formula_sum 'C29 H50 O4'
_chemical_formula_weight 462.69
_chemical_name_systematic
;
5\a,6\b-Dihydroxycholestan-3\b-yl acetate
;
_space_group_IT_number 4
_symmetry_cell_setting monoclinic
_symmetry_space_group_name_Hall 'P 2yb'
_symmetry_space_group_name_H-M 'P 1 21 1'
_atom_sites_solution_hydrogens geom
_atom_sites_solution_primary direct
_atom_sites_solution_secondary difmap
_audit_creation_method SHELXL-97
_cell_angle_alpha 90.00
_cell_angle_beta 112.578(12)
_cell_angle_gamma 90.00
_cell_formula_units_Z 2
_cell_length_a 12.5293(13)
_cell_length_b 8.6751(5)
_cell_length_c 14.0660(16)
_cell_measurement_reflns_used 22
_cell_measurement_temperature 293(2)
_cell_measurement_theta_max 23.82
_cell_measurement_theta_min 14.87
_cell_volume 1411.7(3)
_computing_cell_refinement 'CAD-4 Software'
_computing_data_collection 'CAD-4 Software (Enraf--Nonius, 1989)'
_computing_data_reduction 'PLATON (Spek, 2003)'
_computing_molecular_graphics 'ORTEPII (Johnson, 1976)'
_computing_publication_material SHELXL97
_computing_structure_refinement 'SHELXL97 (Sheldrick, 1997)'
_computing_structure_solution 'SHELXS97 (Sheldrick, 1997)'
_diffrn_ambient_temperature 293(2)
_diffrn_measured_fraction_theta_full 0.993
_diffrn_measured_fraction_theta_max 0.994
_diffrn_measurement_device_type 'Enraf--Nonius MACH3'
_diffrn_measurement_method \w-2\q
_diffrn_radiation_monochromator graphite
_diffrn_radiation_source 'fine-focus sealed tube'
_diffrn_radiation_type CuK\a
_diffrn_radiation_wavelength 1.5418
_diffrn_reflns_av_R_equivalents 0.0569
_diffrn_reflns_av_sigmaI/netI 0.0529
_diffrn_reflns_limit_h_max 15
_diffrn_reflns_limit_h_min -15
_diffrn_reflns_limit_k_max 10
_diffrn_reflns_limit_k_min -5
_diffrn_reflns_limit_l_max 17
_diffrn_reflns_limit_l_min -17
_diffrn_reflns_number 9973
_diffrn_reflns_theta_full 74.56
_diffrn_reflns_theta_max 74.56
_diffrn_reflns_theta_min 3.40
_diffrn_standards_decay_% 1
_diffrn_standards_interval_time 180
_diffrn_standards_number 3
_exptl_absorpt_coefficient_mu 0.546
_exptl_absorpt_correction_T_max 0.8817
_exptl_absorpt_correction_T_min 0.7684
_exptl_absorpt_correction_type psi-scan
_exptl_absorpt_process_details '(North <i>et al.</i>,  1968)'
_exptl_crystal_colour colourless
_exptl_crystal_density_diffrn 1.088
_exptl_crystal_density_method 'not measured'
_exptl_crystal_description block
_exptl_crystal_F_000 512
_exptl_crystal_size_max 0.37
_exptl_crystal_size_mid 0.29
_exptl_crystal_size_min 0.22
_refine_diff_density_max 0.150
_refine_diff_density_min -0.202
_refine_ls_extinction_method none
_refine_ls_goodness_of_fit_ref 0.987
_refine_ls_hydrogen_treatment constr
_refine_ls_matrix_type full
_refine_ls_number_parameters 306
_refine_ls_number_reflns 3074
_refine_ls_number_restraints 1
_refine_ls_restrained_S_all 0.987
_refine_ls_R_factor_all 0.1373
_refine_ls_R_factor_gt 0.0512
_refine_ls_shift/su_max 0.000
_refine_ls_shift/su_mean 0.000
_refine_ls_structure_factor_coef Fsqd
_refine_ls_weighting_details 'calc w=1/[\s^2^(Fo^2^)+(0.0837P)^2^] where P=(Fo^2^+2Fc^2^)/3'
_refine_ls_weighting_scheme calc
_refine_ls_wR_factor_gt 0.1195
_refine_ls_wR_factor_ref 0.1528
_reflns_number_gt 1490
_reflns_number_total 3074
_reflns_threshold_expression I>2\s(I)
_cod_data_source_file fl2115.cif
_cod_data_source_block I
_cod_original_cell_volume 1411.7(2)
_cod_original_sg_symbol_H-M 'P 21'
_cod_database_code 2213312
_cod_database_fobs_code 2213312

loop_
_symmetry_equiv_pos_as_xyz
'x, y, z'
'-x, y+1/2, -z'

loop_
_atom_site_type_symbol
_atom_site_label
_atom_site_fract_x
_atom_site_fract_y
_atom_site_fract_z
_atom_site_U_iso_or_equiv
_atom_site_adp_type
_atom_site_calc_flag
_atom_site_refinement_flags
_atom_site_occupancy
C C10 0.3880(3) 0.5924(5) 0.7835(3) 0.0566(10) Uani d . 1
C C9 0.2596(3) 0.6440(5) 0.7277(3) 0.0579(11) Uani d . 1
H H9 0.2612 0.7548 0.7147 0.069 Uiso calc R 1
C C5 0.4407(3) 0.6848(5) 0.8859(3) 0.0565(11) Uani d . 1
C C14 0.0661(3) 0.6753(5) 0.7377(3) 0.0581(11) Uani d . 1
H H14 0.0698 0.7827 0.7175 0.070 Uiso calc R 1
C C4 0.5692(3) 0.6444(5) 0.9435(3) 0.0633(12) Uani d . 1
H H4A 0.6004 0.7045 1.0064 0.076 Uiso calc R 1
H H4B 0.5762 0.5362 0.9624 0.076 Uiso calc R 1
O O3 0.4327(2) 0.8441(4) 0.8559(2) 0.0734(9) Uani d . 1
H H31 0.4767 0.8956 0.9038 0.110 Uiso calc R 1
C C3 0.6378(3) 0.6760(6) 0.8788(3) 0.0683(12) Uani d . 1
H H3 0.6400 0.7873 0.8679 0.082 Uiso calc R 1
C C13 0.0044(3) 0.5839(6) 0.6363(3) 0.0575(11) Uani d . 1
C C6 0.3728(3) 0.6698(5) 0.9546(3) 0.0621(12) Uani d . 1
H H6 0.4055 0.7438 1.0111 0.075 Uiso calc R 1
O O1 0.7560(2) 0.6181(4) 0.9323(2) 0.0817(10) Uani d . 1
C C8 0.1903(3) 0.6242(5) 0.7962(3) 0.0591(11) Uani d . 1
H H8 0.1898 0.5144 0.8124 0.071 Uiso calc R 1
C C1 0.4602(3) 0.6307(6) 0.7192(3) 0.0740(14) Uani d . 1
H H1A 0.4512 0.7393 0.7014 0.089 Uiso calc R 1
H H1B 0.4306 0.5721 0.6556 0.089 Uiso calc R 1
O O4 0.3847(3) 0.5199(4) 0.9995(2) 0.0692(9) Uani d . 1
H H41 0.3745 0.4544 0.9548 0.104 Uiso calc R 1
C C15 -0.0182(3) 0.6720(7) 0.7907(3) 0.0721(13) Uani d . 1
H H15A -0.0088 0.7622 0.8338 0.087 Uiso calc R 1
H H15B -0.0070 0.5804 0.8329 0.087 Uiso calc R 1
C C17 -0.1188(3) 0.6588(6) 0.6004(3) 0.0634(12) Uani d . 1
H H17 -0.1124 0.7641 0.5779 0.076 Uiso calc R 1
C C18 -0.0013(4) 0.4125(5) 0.6577(3) 0.0701(13) Uani d . 1
H H18A 0.0756 0.3718 0.6886 0.105 Uiso calc R 1
H H18B -0.0425 0.3595 0.5942 0.105 Uiso calc R 1
H H18C -0.0407 0.3983 0.7037 0.105 Uiso calc R 1
O O2 0.8132(3) 0.8428(6) 1.0146(3) 0.1182(16) Uani d . 1
C C11 0.2003(3) 0.5675(7) 0.6228(3) 0.0723(13) Uani d . 1
H H11A 0.2065 0.4565 0.6315 0.087 Uiso calc R 1
H H11B 0.2406 0.5968 0.5788 0.087 Uiso calc R 1
C C7 0.2468(3) 0.7125(6) 0.8972(3) 0.0636(12) Uani d . 1
H H7A 0.2413 0.8221 0.8827 0.076 Uiso calc R 1
H H7B 0.2046 0.6915 0.9409 0.076 Uiso calc R 1
C C12 0.0710(3) 0.6116(6) 0.5688(3) 0.0713(14) Uani d . 1
H H12A 0.0652 0.7196 0.5497 0.086 Uiso calc R 1
H H12B 0.0367 0.5516 0.5062 0.086 Uiso calc R 1
C C19 0.3929(4) 0.4166(5) 0.8005(3) 0.0694(13) Uani d . 1
H H19A 0.3848 0.3652 0.7377 0.104 Uiso calc R 1
H H19B 0.3313 0.3858 0.8209 0.104 Uiso calc R 1
H H19C 0.4658 0.3894 0.8535 0.104 Uiso calc R 1
C C2 0.5899(3) 0.5947(8) 0.7759(3) 0.0818(15) Uani d . 1
H H2A 0.6005 0.4844 0.7864 0.098 Uiso calc R 1
H H2B 0.6317 0.6278 0.7341 0.098 Uiso calc R 1
C C29 0.9459(3) 0.6315(8) 1.0524(4) 0.113(2) Uani d . 1
H H29A 0.9445 0.5782 1.1117 0.170 Uiso calc R 1
H H29B 1.0071 0.7061 1.0736 0.170 Uiso calc R 1
H H29C 0.9585 0.5588 1.0063 0.170 Uiso calc R 1
C C16 -0.1390(3) 0.6709(7) 0.7022(3) 0.0810(14) Uani d . 1
H H16A -0.1806 0.7649 0.7031 0.097 Uiso calc R 1
H H16B -0.1838 0.5837 0.7093 0.097 Uiso calc R 1
C C20 -0.2195(3) 0.5809(6) 0.5137(3) 0.0694(12) Uani d . 1
H H20 -0.2275 0.4764 0.5366 0.083 Uiso calc R 1
C C28 0.8315(4) 0.7125(9) 0.9981(4) 0.0876(17) Uani d . 1
C C22 -0.3336(3) 0.6665(7) 0.4935(3) 0.0789(14) Uani d . 1
H H22A -0.3434 0.6783 0.5582 0.095 Uiso calc R 1
H H22B -0.3285 0.7689 0.4678 0.095 Uiso calc R 1
C C24 -0.5528(3) 0.6619(8) 0.4070(4) 0.0977(19) Uani d . 1
H H24A -0.5520 0.7682 0.3858 0.117 Uiso calc R 1
H H24B -0.5580 0.6627 0.4740 0.117 Uiso calc R 1
C C21 -0.1986(4) 0.5667(8) 0.4137(3) 0.0850(16) Uani d . 1
H H21A -0.1325 0.5022 0.4251 0.127 Uiso calc R 1
H H21B -0.1848 0.6670 0.3920 0.127 Uiso calc R 1
H H21C -0.2653 0.5218 0.3612 0.127 Uiso calc R 1
C C25 -0.6606(3) 0.5814(8) 0.3294(4) 0.0902(16) Uani d . 1
H H25 -0.6522 0.4705 0.3438 0.108 Uiso calc R 1
C C23 -0.4400(3) 0.5856(7) 0.4167(4) 0.0916(16) Uani d . 1
H H23A -0.4347 0.5846 0.3497 0.110 Uiso calc R 1
H H23B -0.4405 0.4795 0.4382 0.110 Uiso calc R 1
C C27 -0.6714(5) 0.6042(11) 0.2227(5) 0.141(3) Uani d . 1
H H27A -0.6929 0.7091 0.2027 0.211 Uiso calc R 1
H H27B -0.7297 0.5362 0.1782 0.211 Uiso calc R 1
H H27C -0.5988 0.5822 0.2175 0.211 Uiso calc R 1
C C26 -0.7649(4) 0.6335(13) 0.3437(5) 0.159(4) Uani d . 1
H H26A -0.8290 0.5691 0.3044 0.239 Uiso calc R 1
H H26B -0.7814 0.7383 0.3208 0.239 Uiso calc R 1
H H26C -0.7526 0.6272 0.4153 0.239 Uiso calc R 1

loop_
_atom_site_aniso_label
_atom_site_aniso_U_11
_atom_site_aniso_U_22
_atom_site_aniso_U_33
_atom_site_aniso_U_12
_atom_site_aniso_U_13
_atom_site_aniso_U_23
C10 0.051(2) 0.060(3) 0.054(2) 0.001(2) 0.0143(18) -0.002(2)
C9 0.054(2) 0.061(3) 0.052(2) -0.002(2) 0.0142(18) 0.002(2)
C5 0.051(2) 0.049(3) 0.061(2) -0.001(2) 0.0118(18) 0.003(2)
C14 0.054(2) 0.054(3) 0.057(2) 0.001(2) 0.0108(18) 0.002(2)
C4 0.050(2) 0.057(3) 0.070(2) 0.001(2) 0.0092(19) -0.003(2)
O3 0.0610(17) 0.054(2) 0.087(2) -0.0057(15) 0.0080(14) 0.0021(17)
C3 0.048(2) 0.072(3) 0.079(3) 0.005(2) 0.0173(19) 0.006(3)
C13 0.053(2) 0.059(3) 0.052(2) 0.000(2) 0.0108(18) 0.003(2)
C6 0.056(2) 0.057(3) 0.059(2) 0.002(2) 0.0073(18) -0.008(2)
O1 0.0483(15) 0.093(3) 0.092(2) 0.0044(17) 0.0135(15) -0.001(2)
C8 0.0491(19) 0.064(3) 0.053(2) 0.003(2) 0.0063(17) -0.002(2)
C1 0.054(2) 0.095(4) 0.072(3) -0.003(3) 0.023(2) 0.004(3)
O4 0.0654(17) 0.068(2) 0.0649(17) 0.0034(17) 0.0151(15) 0.0075(16)
C15 0.054(2) 0.086(4) 0.069(3) -0.001(2) 0.015(2) -0.012(3)
C17 0.054(2) 0.054(3) 0.066(2) 0.002(2) 0.0057(19) 0.001(2)
C18 0.063(2) 0.063(3) 0.072(3) -0.003(2) 0.014(2) -0.004(3)
O2 0.070(2) 0.105(3) 0.143(3) 0.011(2) 0.000(2) -0.039(3)
C11 0.055(2) 0.101(4) 0.056(2) -0.008(3) 0.0166(19) -0.006(3)
C7 0.051(2) 0.070(3) 0.062(2) 0.006(2) 0.0128(18) -0.003(2)
C12 0.060(2) 0.085(4) 0.055(2) -0.005(3) 0.0072(19) 0.004(2)
C19 0.065(3) 0.062(3) 0.068(3) 0.000(2) 0.011(2) -0.008(2)
C2 0.056(2) 0.110(4) 0.079(3) -0.005(3) 0.025(2) -0.001(3)
C29 0.054(2) 0.158(7) 0.107(4) 0.025(4) 0.008(3) 0.006(4)
C16 0.058(2) 0.093(4) 0.078(3) 0.009(3) 0.011(2) -0.014(3)
C20 0.056(2) 0.062(3) 0.072(3) -0.002(2) 0.004(2) -0.006(3)
C28 0.051(3) 0.108(5) 0.092(4) 0.004(3) 0.015(2) -0.007(4)
C22 0.051(2) 0.091(4) 0.079(3) 0.003(3) 0.006(2) -0.002(3)
C24 0.056(2) 0.133(5) 0.087(3) 0.009(3) 0.008(2) -0.019(4)
C21 0.065(3) 0.091(4) 0.078(3) 0.002(3) 0.004(2) -0.014(3)
C25 0.051(2) 0.101(4) 0.103(4) 0.010(3) 0.011(2) 0.004(4)
C23 0.056(2) 0.087(4) 0.108(3) -0.003(3) 0.005(2) -0.006(4)
C27 0.103(4) 0.203(8) 0.100(4) -0.027(6) 0.021(3) -0.049(5)
C26 0.072(3) 0.266(11) 0.135(5) 0.007(6) 0.034(3) -0.027(7)

loop_
_atom_type_symbol
_atom_type_description
_atom_type_scat_dispersion_real
_atom_type_scat_dispersion_imag
_atom_type_scat_source
C C 0.0181 0.0091 'International Tables Vol C Tables 4.2.6.8 and 6.1.1.4'
H H 0.0000 0.0000 'International Tables Vol C Tables 4.2.6.8 and 6.1.1.4'
O O 0.0492 0.0322 'International Tables Vol C Tables 4.2.6.8 and 6.1.1.4'

loop_
_geom_angle_atom_site_label_1
_geom_angle_atom_site_label_2
_geom_angle_atom_site_label_3
_geom_angle
C1 C10 C19 107.9(4)
C1 C10 C5 107.2(3)
C19 C10 C5 112.8(3)
C1 C10 C9 111.6(3)
C19 C10 C9 109.5(4)
C5 C10 C9 107.8(3)
C11 C9 C8 112.1(3)
C11 C9 C10 112.7(3)
C8 C9 C10 112.0(3)
C11 C9 H9 106.5
C8 C9 H9 106.5
C10 C9 H9 106.5
O3 C5 C6 106.1(3)
O3 C5 C4 108.4(3)
C6 C5 C4 112.0(3)
O3 C5 C10 105.4(3)
C6 C5 C10 113.7(3)
C4 C5 C10 110.8(3)
C15 C14 C8 119.5(3)
C15 C14 C13 104.4(3)
C8 C14 C13 113.1(3)
C15 C14 H14 106.3
C8 C14 H14 106.3
C13 C14 H14 106.3
C3 C4 C5 111.5(3)
C3 C4 H4A 109.3
C5 C4 H4A 109.3
C3 C4 H4B 109.3
C5 C4 H4B 109.3
H4A C4 H4B 108.0
C5 O3 H31 109.5
O1 C3 C4 109.1(3)
O1 C3 C2 106.4(4)
C4 C3 C2 112.8(4)
O1 C3 H3 109.5
C4 C3 H3 109.5
C2 C3 H3 109.5
C12 C13 C18 111.1(4)
C12 C13 C14 107.3(3)
C18 C13 C14 111.2(3)
C12 C13 C17 116.5(3)
C18 C13 C17 110.6(4)
C14 C13 C17 99.5(3)
O4 C6 C5 111.7(4)
O4 C6 C7 111.6(4)
C5 C6 C7 111.3(3)
O4 C6 H6 107.3
C5 C6 H6 107.3
C7 C6 H6 107.3
C28 O1 C3 117.1(4)
C14 C8 C7 111.6(3)
C14 C8 C9 109.6(3)
C7 C8 C9 110.9(3)
C14 C8 H8 108.2
C7 C8 H8 108.2
C9 C8 H8 108.2
C10 C1 C2 113.1(3)
C10 C1 H1A 109.0
C2 C1 H1A 109.0
C10 C1 H1B 109.0
C2 C1 H1B 109.0
H1A C1 H1B 107.8
C6 O4 H41 109.5
C14 C15 C16 104.9(3)
C14 C15 H15A 110.8
C16 C15 H15A 110.8
C14 C15 H15B 110.8
C16 C15 H15B 110.8
H15A C15 H15B 108.8
C20 C17 C16 112.8(3)
C20 C17 C13 118.7(4)
C16 C17 C13 102.7(3)
C20 C17 H17 107.3
C16 C17 H17 107.3
C13 C17 H17 107.3
C13 C18 H18A 109.5
C13 C18 H18B 109.5
H18A C18 H18B 109.5
C13 C18 H18C 109.5
H18A C18 H18C 109.5
H18B C18 H18C 109.5
C9 C11 C12 113.3(4)
C9 C11 H11A 108.9
C12 C11 H11A 108.9
C9 C11 H11B 108.9
C12 C11 H11B 108.9
H11A C11 H11B 107.7
C6 C7 C8 112.8(3)
C6 C7 H7A 109.0
C8 C7 H7A 109.0
C6 C7 H7B 109.0
C8 C7 H7B 109.0
H7A C7 H7B 107.8
C13 C12 C11 112.3(3)
C13 C12 H12A 109.1
C11 C12 H12A 109.1
C13 C12 H12B 109.1
C11 C12 H12B 109.1
H12A C12 H12B 107.9
C10 C19 H19A 109.5
C10 C19 H19B 109.5
H19A C19 H19B 109.5
C10 C19 H19C 109.5
H19A C19 H19C 109.5
H19B C19 H19C 109.5
C3 C2 C1 110.7(4)
C3 C2 H2A 109.5
C1 C2 H2A 109.5
C3 C2 H2B 109.5
C1 C2 H2B 109.5
H2A C2 H2B 108.1
C28 C29 H29A 109.5
C28 C29 H29B 109.5
H29A C29 H29B 109.5
C28 C29 H29C 109.5
H29A C29 H29C 109.5
H29B C29 H29C 109.5
C15 C16 C17 106.7(3)
C15 C16 H16A 110.4
C17 C16 H16A 110.4
C15 C16 H16B 110.4
C17 C16 H16B 110.4
H16A C16 H16B 108.6
C21 C20 C17 112.8(4)
C21 C20 C22 110.1(4)
C17 C20 C22 110.9(4)
C21 C20 H20 107.6
C17 C20 H20 107.6
C22 C20 H20 107.6
O2 C28 O1 125.7(5)
O2 C28 C29 123.8(6)
O1 C28 C29 110.5(6)
C23 C22 C20 114.0(4)
C23 C22 H22A 108.8
C20 C22 H22A 108.8
C23 C22 H22B 108.8
C20 C22 H22B 108.8
H22A C22 H22B 107.7
C23 C24 C25 113.5(5)
C23 C24 H24A 108.9
C25 C24 H24A 108.9
C23 C24 H24B 108.9
C25 C24 H24B 108.9
H24A C24 H24B 107.7
C20 C21 H21A 109.5
C20 C21 H21B 109.5
H21A C21 H21B 109.5
C20 C21 H21C 109.5
H21A C21 H21C 109.5
H21B C21 H21C 109.5
C27 C25 C26 111.1(5)
C27 C25 C24 112.0(5)
C26 C25 C24 110.4(5)
C27 C25 H25 107.7
C26 C25 H25 107.7
C24 C25 H25 107.7
C24 C23 C22 113.2(5)
C24 C23 H23A 108.9
C22 C23 H23A 108.9
C24 C23 H23B 108.9
C22 C23 H23B 108.9
H23A C23 H23B 107.8
C25 C27 H27A 109.5
C25 C27 H27B 109.5
H27A C27 H27B 109.5
C25 C27 H27C 109.5
H27A C27 H27C 109.5
H27B C27 H27C 109.5
C25 C26 H26A 109.5
C25 C26 H26B 109.5
H26A C26 H26B 109.5
C25 C26 H26C 109.5
H26A C26 H26C 109.5
H26B C26 H26C 109.5

loop_
_geom_bond_atom_site_label_1
_geom_bond_atom_site_label_2
_geom_bond_distance
C10 C1 1.540(5)
C10 C19 1.541(6)
C10 C5 1.558(5)
C10 C9 1.561(5)
C9 C11 1.526(5)
C9 C8 1.534(5)
C9 H9 0.9800
C5 O3 1.437(5)
C5 C6 1.518(6)
C5 C4 1.539(5)
C14 C15 1.508(5)
C14 C8 1.521(5)
C14 C13 1.554(5)
C14 H14 0.9800
C4 C3 1.497(5)
C4 H4A 0.9700
C4 H4B 0.9700
O3 H31 0.8200
C3 O1 1.468(5)
C3 C2 1.512(6)
C3 H3 0.9800
C13 C12 1.505(5)
C13 C18 1.524(7)
C13 C17 1.569(5)
C6 O4 1.428(5)
C6 C7 1.518(5)
C6 H6 0.9800
O1 C28 1.323(7)
C8 C7 1.528(5)
C8 H8 0.9800
C1 C2 1.542(5)
C1 H1A 0.9700
C1 H1B 0.9700
O4 H41 0.8200
C15 C16 1.547(5)
C15 H15A 0.9700
C15 H15B 0.9700
C17 C20 1.534(5)
C17 C16 1.550(6)
C17 H17 0.9800
C18 H18A 0.9600
C18 H18B 0.9600
C18 H18C 0.9600
O2 C28 1.194(7)
C11 C12 1.550(6)
C11 H11A 0.9700
C11 H11B 0.9700
C7 H7A 0.9700
C7 H7B 0.9700
C12 H12A 0.9700
C12 H12B 0.9700
C19 H19A 0.9600
C19 H19B 0.9600
C19 H19C 0.9600
C2 H2A 0.9700
C2 H2B 0.9700
C29 C28 1.513(7)
C29 H29A 0.9600
C29 H29B 0.9600
C29 H29C 0.9600
C16 H16A 0.9700
C16 H16B 0.9700
C20 C21 1.532(6)
C20 C22 1.538(6)
C20 H20 0.9800
C22 C23 1.526(6)
C22 H22A 0.9700
C22 H22B 0.9700
C24 C23 1.518(7)
C24 C25 1.540(7)
C24 H24A 0.9700
C24 H24B 0.9700
C21 H21A 0.9600
C21 H21B 0.9600
C21 H21C 0.9600
C25 C27 1.468(7)
C25 C26 1.468(7)
C25 H25 0.9800
C23 H23A 0.9700
C23 H23B 0.9700
C27 H27A 0.9600
C27 H27B 0.9600
C27 H27C 0.9600
C26 H26A 0.9600
C26 H26B 0.9600
C26 H26C 0.9600

loop_
_geom_hbond_atom_site_label_D
_geom_hbond_atom_site_label_H
_geom_hbond_atom_site_label_A
_geom_hbond_site_symmetry_A
_geom_hbond_distance_DH
_geom_hbond_distance_HA
_geom_hbond_distance_DA
_geom_hbond_angle_DHA
O3 H31 O4 2_657 0.82 2.05 2.850(4) 164.1

loop_
_geom_torsion_atom_site_label_1
_geom_torsion_atom_site_label_2
_geom_torsion_atom_site_label_3
_geom_torsion_atom_site_label_4
_geom_torsion
C1 C10 C9 C11 59.3(5)
C19 C10 C9 C11 -60.1(5)
C5 C10 C9 C11 176.8(4)
C1 C10 C9 C8 -173.2(4)
C19 C10 C9 C8 67.4(5)
C5 C10 C9 C8 -55.7(4)
C1 C10 C5 O3 59.5(4)
C19 C10 C5 O3 178.1(4)
C9 C10 C5 O3 -60.8(4)
C1 C10 C5 C6 175.2(4)
C19 C10 C5 C6 -66.1(4)
C9 C10 C5 C6 54.9(4)
C1 C10 C5 C4 -57.6(4)
C19 C10 C5 C4 61.1(5)
C9 C10 C5 C4 -177.9(4)
O3 C5 C4 C3 -57.2(5)
C6 C5 C4 C3 -173.8(4)
C10 C5 C4 C3 58.0(5)
C5 C4 C3 O1 -173.2(4)
C5 C4 C3 C2 -55.2(5)
C15 C14 C13 C12 167.8(4)
C8 C14 C13 C12 -60.7(5)
C15 C14 C13 C18 -70.6(4)
C8 C14 C13 C18 60.9(5)
C15 C14 C13 C17 46.1(4)
C8 C14 C13 C17 177.5(4)
O3 C5 C6 O4 -173.4(3)
C4 C5 C6 O4 -55.4(4)
C10 C5 C6 O4 71.2(4)
O3 C5 C6 C7 61.1(4)
C4 C5 C6 C7 179.1(4)
C10 C5 C6 C7 -54.3(5)
C4 C3 O1 C28 -87.4(5)
C2 C3 O1 C28 150.7(4)
C15 C14 C8 C7 -54.5(6)
C13 C14 C8 C7 -178.0(4)
C15 C14 C8 C9 -177.8(4)
C13 C14 C8 C9 58.8(5)
C11 C9 C8 C14 -51.9(5)
C10 C9 C8 C14 -179.7(4)
C11 C9 C8 C7 -175.6(4)
C10 C9 C8 C7 56.6(5)
C19 C10 C1 C2 -64.8(5)
C5 C10 C1 C2 57.0(5)
C9 C10 C1 C2 174.9(4)
C8 C14 C15 C16 -159.7(4)
C13 C14 C15 C16 -32.1(5)
C12 C13 C17 C20 78.3(5)
C18 C13 C17 C20 -49.9(5)
C14 C13 C17 C20 -166.9(4)
C12 C13 C17 C16 -156.5(4)
C18 C13 C17 C16 75.4(4)
C14 C13 C17 C16 -41.7(4)
C8 C9 C11 C12 49.7(5)
C10 C9 C11 C12 177.2(4)
O4 C6 C7 C8 -72.7(5)
C5 C6 C7 C8 52.9(5)
C14 C8 C7 C6 -177.0(4)
C9 C8 C7 C6 -54.4(5)
C18 C13 C12 C11 -65.7(5)
C14 C13 C12 C11 56.0(5)
C17 C13 C12 C11 166.3(4)
C9 C11 C12 C13 -53.2(6)
O1 C3 C2 C1 172.4(4)
C4 C3 C2 C1 52.8(6)
C10 C1 C2 C3 -55.1(6)
C14 C15 C16 C17 5.0(6)
C20 C17 C16 C15 152.4(4)
C13 C17 C16 C15 23.4(5)
C16 C17 C20 C21 -179.1(5)
C13 C17 C20 C21 -58.9(6)
C16 C17 C20 C22 56.9(5)
C13 C17 C20 C22 177.1(4)
C3 O1 C28 O2 -3.4(8)
C3 O1 C28 C29 175.6(4)
C21 C20 C22 C23 61.0(6)
C17 C20 C22 C23 -173.4(4)
C23 C24 C25 C27 -70.7(8)
C23 C24 C25 C26 164.9(6)
C25 C24 C23 C22 179.8(5)
C20 C22 C23 C24 173.5(5)

loop_
_cod_related_entry_id
_cod_related_entry_database
_cod_related_entry_code
1 ChemSpider 8225568
